data_7223936
loop_
_publ_author_name
'Alaparthi, Madhubabu'
'Mariappan, Kadarkaraisamy'
'Dufek, Eric John'
'Hoffman, Mariah'
'Sykes, Andrew'

_publ_section_title
;
 A New Detection Mechanism involving Keto-Enol Tautomerization: Selective
 Fluorescence Detection of Al(III) by Dehydration of Secondary Alcohols in
 Mixed DMSO/Aqueous Media
;
_journal_name_full 'RSC Adv.'
_journal_paper_doi 10.1039/C5RA23937K
_journal_year 2016
_chemical_formula_moiety 'C52 H56 N6 O9'
_chemical_formula_sum 'C52 H56 N6 O9'
_chemical_formula_weight 909.02
_chemical_name_common 'COMPOUND 6'
_chemical_name_systematic
;
 ?
;
_space_group_crystal_system monoclinic
_space_group_IT_number 14
_space_group_name_Hall '-P 2yn'
_space_group_name_H-M_alt 'P 1 21/n 1'
_symmetry_space_group_name_Hall '-P 2yn'
_symmetry_space_group_name_H-M 'P 1 21/n 1'
_atom_sites_solution_hydrogens mixed
_audit_creation_method SHELXL-2014
_audit_update_record
;
2015-11-12 deposited with the CCDC.
2016-01-14 downloaded from the CCDC.
;
_cell_angle_alpha 90
_cell_angle_beta 96.0910(10)
_cell_angle_gamma 90
_cell_formula_units_Z 4
_cell_length_a 11.6503(6)
_cell_length_b 26.3127(13)
_cell_length_c 14.6567(7)
_cell_measurement_reflns_used 9910
_cell_measurement_temperature 100
_cell_measurement_theta_max 26.44
_cell_measurement_theta_min 2.26
_cell_volume 4467.7(4)
_computing_cell_refinement 'Bruker SAINT'
_computing_data_collection 'Bruker APEX2'
_computing_data_reduction 'Bruker SAINT'
_computing_molecular_graphics 'Bruker SHELXTL'
_computing_publication_material 'Bruker SHELXTL'
_computing_structure_refinement 'SHELXL-2014 (Sheldrick 2014)'
_computing_structure_solution 'SHELXS-97 (Sheldrick 2008)'
_diffrn_ambient_temperature 100
_diffrn_measured_fraction_theta_full 1.000
_diffrn_measured_fraction_theta_max 0.999
_diffrn_measurement_device_type 'Bruker APEX-II CCD'
_diffrn_measurement_method '\f and \w scans'
_diffrn_radiation_type MoK\a
_diffrn_radiation_wavelength 0.71073
_diffrn_reflns_av_R_equivalents 0.0456
_diffrn_reflns_av_unetI/netI 0.0348
_diffrn_reflns_laue_measured_fraction_full 1.000
_diffrn_reflns_laue_measured_fraction_max 0.999
_diffrn_reflns_limit_h_max 14
_diffrn_reflns_limit_h_min -14
_diffrn_reflns_limit_k_max 33
_diffrn_reflns_limit_k_min -32
_diffrn_reflns_limit_l_max 18
_diffrn_reflns_limit_l_min -18
_diffrn_reflns_number 49057
_diffrn_reflns_point_group_measured_fraction_full 1.000
_diffrn_reflns_point_group_measured_fraction_max 0.999
_diffrn_reflns_theta_full 25.242
_diffrn_reflns_theta_max 26.501
_diffrn_reflns_theta_min 1.548
_exptl_absorpt_coefficient_mu 0.093
_exptl_absorpt_correction_T_max 0.993
_exptl_absorpt_correction_T_min 0.987
_exptl_absorpt_correction_type multi-scan
_exptl_absorpt_process_details SADABS
_exptl_crystal_colour ORANGE
_exptl_crystal_density_diffrn 1.351
_exptl_crystal_description CUBE
_exptl_crystal_F_000 1928
_exptl_crystal_size_max 0.140
_exptl_crystal_size_mid 0.100
_exptl_crystal_size_min 0.080
_refine_diff_density_max 0.362
_refine_diff_density_min -0.306
_refine_diff_density_rms 0.049
_refine_ls_extinction_method none
_refine_ls_goodness_of_fit_ref 1.026
_refine_ls_hydrogen_treatment mixed
_refine_ls_matrix_type full
_refine_ls_number_parameters 620
_refine_ls_number_reflns 9256
_refine_ls_number_restraints 2
_refine_ls_restrained_S_all 1.028
_refine_ls_R_factor_all 0.0664
_refine_ls_R_factor_gt 0.0451
_refine_ls_shift/su_max 0.000
_refine_ls_shift/su_mean 0.000
_refine_ls_structure_factor_coef Fsqd
_refine_ls_weighting_details 'w=1/[\s^2^(Fo^2^)+(0.0501P)^2^+2.8432P] where P=(Fo^2^+2Fc^2^)/3'
_refine_ls_weighting_scheme calc
_refine_ls_wR_factor_gt 0.1078
_refine_ls_wR_factor_ref 0.1196
_reflns_Friedel_coverage 0.000
_reflns_number_gt 6993
_reflns_number_total 9256
_reflns_threshold_expression 'I > 2\s(I)'
_cod_data_source_file c5ra23937k2.cif
_cod_data_source_block 6
_cod_depositor_comments
;
The following automatic conversions were performed:

'_exptl_absorpt_correction_type' value 'MULTI-SCAN' changed to
'multi-scan' according to
/usr/data/users/saulius/crontab/automatic-downloads/rss-feeds/RSC/lib/dictionaries/cif_core.dic
dictionary named 'cif_core.dic' version 2.4.2 from 2011-04-26.

Automatic conversion script
Id: cif_fix_values 4268 2015-11-12 08:31:59Z antanas 
;
_cod_database_code 7223936
_shelx_space_group_comment
;
The symmetry employed for this shelxl refinement is uniquely defined
by the following loop, which should always be used as a source of
symmetry information in preference to the above space-group names.
They are only intended as comments.
;
_shelx_estimated_absorpt_t_min 0.987
_shelx_estimated_absorpt_t_max 0.993
_shelxl_version_number 2014-1

loop_
_space_group_symop_operation_xyz
'x, y, z'
'-x+1/2, y+1/2, -z+1/2'
'-x, -y, -z'
'x-1/2, -y-1/2, z-1/2'

loop_
_atom_site_label
_atom_site_type_symbol
_atom_site_fract_x
_atom_site_fract_y
_atom_site_fract_z
_atom_site_U_iso_or_equiv
_atom_site_adp_type
_atom_site_occupancy
_atom_site_site_symmetry_order
_atom_site_calc_flag
_atom_site_refinement_flags_posn
_atom_site_refinement_flags_adp
C1 C -0.15503(16) 0.09533(7) 0.50012(12) 0.0235(4) Uani 1 1 d . .
C2 C -0.25418(17) 0.10629(8) 0.54315(13) 0.0287(4) Uani 1 1 d . .
H2 H -0.3161 0.0838 0.5373 0.034 Uiso 1 1 calc R U
C3 C -0.26070(17) 0.15022(8) 0.59411(13) 0.0287(5) Uani 1 1 d . .
H3 H -0.3274 0.1574 0.6213 0.034 Uiso 1 1 calc R U
C4 C -0.16821(17) 0.18348(8) 0.60482(13) 0.0277(4) Uani 1 1 d . .
H4 H -0.1719 0.2126 0.6404 0.033 Uiso 1 1 calc R U
C5 C 0.23546(18) 0.22521(7) 0.57246(14) 0.0278(4) Uani 1 1 d . .
H5 H 0.2281 0.2527 0.6113 0.033 Uiso 1 1 calc R U
C6 C 0.34072(18) 0.21418(8) 0.54337(15) 0.0310(5) Uani 1 1 d . .
H6 H 0.4045 0.2343 0.5621 0.037 Uiso 1 1 calc R U
C7 C 0.35196(17) 0.17327(7) 0.48635(14) 0.0278(4) Uani 1 1 d . .
H7 H 0.4236 0.1660 0.4669 0.033 Uiso 1 1 calc R U
C8 C 0.25701(16) 0.14256(7) 0.45734(13) 0.0230(4) Uani 1 1 d . .
C9 C 0.02922(17) 0.20875(7) 0.57918(13) 0.0247(4) Uani 1 1 d . .
C10 C 0.04439(16) 0.12061(7) 0.45902(12) 0.0222(4) Uani 1 1 d . .
C11 C -0.06141(16) 0.12947(7) 0.50761(12) 0.0226(4) Uani 1 1 d . .
C12 C -0.06960(16) 0.17318(7) 0.56204(12) 0.0235(4) Uani 1 1 d . .
C13 C 0.13978(17) 0.19551(7) 0.54415(13) 0.0235(4) Uani 1 1 d . .
C14 C 0.14783(16) 0.15326(7) 0.48594(12) 0.0217(4) Uani 1 1 d . .
C15 C 0.38242(16) 0.08429(7) 0.39507(14) 0.0260(4) Uani 1 1 d . .
H15A H 0.4223 0.0788 0.4558 0.031 Uiso 1 1 calc R U
H15B H 0.4242 0.1100 0.3646 0.031 Uiso 1 1 calc R U
C16 C 0.38016(17) 0.03578(8) 0.34142(13) 0.0256(4) Uani 1 1 d . .
C17 C 0.27146(17) -0.02562(8) 0.24346(14) 0.0291(5) Uani 1 1 d . .
H17A H 0.3275 -0.0511 0.2662 0.035 Uiso 1 1 calc R U
H17B H 0.2918 -0.0139 0.1845 0.035 Uiso 1 1 calc R U
C18 C 0.15322(18) -0.04961(7) 0.23046(14) 0.0280(4) Uani 1 1 d . .
H18A H 0.1501 -0.0726 0.1786 0.034 Uiso 1 1 calc R U
H18B H 0.1427 -0.0697 0.2844 0.034 Uiso 1 1 calc R U
C19 C -0.05224(18) -0.04147(7) 0.19603(13) 0.0273(4) Uani 1 1 d . .
H19A H -0.0425 -0.0678 0.1511 0.033 Uiso 1 1 calc R U
H19B H -0.1116 -0.0184 0.1697 0.033 Uiso 1 1 calc R U
C20 C -0.0915(2) -0.06565(8) 0.28083(15) 0.0353(5) Uani 1 1 d . .
H20A H -0.1607 -0.0855 0.2641 0.042 Uiso 1 1 calc R U
H20B H -0.0320 -0.0883 0.3083 0.042 Uiso 1 1 calc R U
C21 C -0.20692(17) -0.03026(8) 0.39354(14) 0.0291(5) Uani 1 1 d . .
C22 C -0.23397(18) 0.01417(8) 0.45201(14) 0.0303(5) Uani 1 1 d . .
H22A H -0.3077 0.0288 0.4285 0.036 Uiso 1 1 calc R U
H22B H -0.2395 0.0028 0.5144 0.036 Uiso 1 1 calc R U
C23 C 0.06997(16) 0.02321(7) 0.14182(12) 0.0197(4) Uani 1 1 d . .
H23A H 0.0364 0.0096 0.0835 0.024 Uiso 1 1 calc R U
H23B H 0.1513 0.0294 0.1377 0.024 Uiso 1 1 calc R U
C24 C 0.01013(15) 0.07285(6) 0.16181(12) 0.0175(4) Uani 1 1 d . .
H24A H -0.0711 0.0663 0.1657 0.021 Uiso 1 1 calc R U
H24B H 0.0431 0.0859 0.2207 0.021 Uiso 1 1 calc R U
C25 C -0.05183(14) 0.11381(6) 0.01325(11) 0.0157(4) Uani 1 1 d . .
C26 C -0.01758(14) 0.15965(6) -0.03682(12) 0.0163(4) Uani 1 1 d . .
C27 C -0.06199(15) 0.17969(7) -0.12114(12) 0.0199(4) Uani 1 1 d . .
H27 H -0.1232 0.1640 -0.1562 0.024 Uiso 1 1 calc R U
C28 C -0.01248(16) 0.22369(7) -0.15160(12) 0.0218(4) Uani 1 1 d . .
H28 H -0.0401 0.2375 -0.2081 0.026 Uiso 1 1 calc R U
C29 C 0.07847(16) 0.24732(7) -0.09798(13) 0.0221(4) Uani 1 1 d . .
H29 H 0.1105 0.2769 -0.1191 0.026 Uiso 1 1 calc R U
C30 C 0.12196(15) 0.22731(7) -0.01343(12) 0.0189(4) Uani 1 1 d . .
H30 H 0.1822 0.2432 0.0224 0.023 Uiso 1 1 calc R U
C31 C 0.07310(14) 0.18309(6) 0.01578(11) 0.0152(3) Uani 1 1 d . .
C32 C 0.10384(14) 0.15397(6) 0.10497(11) 0.0147(3) Uani 1 1 d . .
C33 C 0.22911(14) 0.13676(6) 0.11602(11) 0.0150(3) Uani 1 1 d . .
C34 C 0.31050(14) 0.16091(6) 0.17687(11) 0.0153(3) Uani 1 1 d . .
C35 C 0.42711(14) 0.14787(7) 0.18475(12) 0.0167(4) Uani 1 1 d . .
H35 H 0.4791 0.1652 0.2261 0.020 Uiso 1 1 calc R U
C36 C 0.46686(14) 0.10884(7) 0.13102(12) 0.0169(4) Uani 1 1 d . .
C37 C 0.38345(15) 0.08291(7) 0.07130(12) 0.0184(4) Uani 1 1 d . .
H37 H 0.4057 0.0556 0.0370 0.022 Uiso 1 1 calc R U
C38 C 0.26926(15) 0.09776(7) 0.06336(12) 0.0180(4) Uani 1 1 d . .
H38 H 0.2170 0.0811 0.0212 0.022 Uiso 1 1 calc R U
C39 C 0.67026(15) 0.13041(7) 0.18058(13) 0.0213(4) Uani 1 1 d . .
H39A H 0.6405 0.1649 0.1795 0.026 Uiso 1 1 calc R U
H39B H 0.7376 0.1303 0.1470 0.026 Uiso 1 1 calc R U
C40 C 0.70757(18) 0.11578(8) 0.27928(14) 0.0308(5) Uani 1 1 d . .
H40A H 0.7650 0.1393 0.3053 0.046 Uiso 1 1 calc R U
H40B H 0.7393 0.0821 0.2812 0.046 Uiso 1 1 calc R U
H40C H 0.6420 0.1167 0.3138 0.046 Uiso 1 1 calc R U
C41 C 0.62301(16) 0.05094(7) 0.09136(13) 0.0234(4) Uani 1 1 d . .
H41A H 0.7044 0.0546 0.0842 0.028 Uiso 1 1 calc R U
H41B H 0.5820 0.0472 0.0306 0.028 Uiso 1 1 calc R U
C42 C 0.60627(19) 0.00283(8) 0.14615(14) 0.0305(5) Uani 1 1 d . .
H42A H 0.6340 -0.0259 0.1146 0.046 Uiso 1 1 calc R U
H42B H 0.5257 -0.0016 0.1525 0.046 Uiso 1 1 calc R U
H42C H 0.6486 0.0057 0.2058 0.046 Uiso 1 1 calc R U
C43 C 0.07967(14) 0.18574(6) 0.18689(11) 0.0148(3) Uani 1 1 d . .
C44 C 0.16778(14) 0.20928(6) 0.24276(11) 0.0151(3) Uani 1 1 d . .
C45 C 0.14695(15) 0.24334(7) 0.31112(12) 0.0169(4) Uani 1 1 d . .
H45 H 0.2087 0.2590 0.3456 0.020 Uiso 1 1 calc R U
C46 C 0.03324(15) 0.25449(6) 0.32897(11) 0.0162(4) Uani 1 1 d . .
C47 C -0.05667(15) 0.22892(7) 0.27493(12) 0.0198(4) Uani 1 1 d . .
H47 H -0.1329 0.2342 0.2860 0.024 Uiso 1 1 calc R U
C48 C -0.03254(15) 0.19630(7) 0.20624(12) 0.0182(4) Uani 1 1 d . .
H48 H -0.0937 0.1806 0.1711 0.022 Uiso 1 1 calc R U
C49 C 0.09839(16) 0.32366(7) 0.43553(13) 0.0224(4) Uani 1 1 d . .
H49A H 0.1698 0.3053 0.4524 0.027 Uiso 1 1 calc R U
H49B H 0.0741 0.3382 0.4911 0.027 Uiso 1 1 calc R U
C50 C 0.12241(18) 0.36667(8) 0.37088(15) 0.0310(5) Uani 1 1 d . .
H50A H 0.1808 0.3886 0.4006 0.046 Uiso 1 1 calc R U
H50B H 0.0529 0.3858 0.3551 0.046 Uiso 1 1 calc R U
H50C H 0.1487 0.3528 0.3162 0.046 Uiso 1 1 calc R U
C51 C -0.10884(16) 0.29831(7) 0.41483(13) 0.0223(4) Uani 1 1 d . .
H51A H -0.1083 0.3116 0.4766 0.027 Uiso 1 1 calc R U
H51B H -0.1514 0.2666 0.4122 0.027 Uiso 1 1 calc R U
C52 C -0.17351(17) 0.33577(8) 0.34844(14) 0.0275(4) Uani 1 1 d . .
H52A H -0.2504 0.3405 0.3649 0.041 Uiso 1 1 calc R U
H52B H -0.1770 0.3226 0.2871 0.041 Uiso 1 1 calc R U
H52C H -0.1338 0.3678 0.3516 0.041 Uiso 1 1 calc R U
N1 N -0.11535(16) -0.02671(7) 0.34687(12) 0.0305(4) Uani 1 1 d . .
N2 N 0.27783(15) 0.01721(6) 0.30746(11) 0.0255(4) Uani 1 1 d . .
N3 N 0.05667(13) -0.01342(6) 0.21496(10) 0.0212(3) Uani 1 1 d . .
N4 N 0.02171(12) 0.11096(5) 0.09155(9) 0.0145(3) Uani 1 1 d . .
N5 N 0.01060(12) 0.28749(6) 0.39795(10) 0.0199(3) Uani 1 1 d . .
N6 N 0.58293(12) 0.09743(6) 0.13322(10) 0.0199(3) Uani 1 1 d . .
O1 O 0.02068(13) 0.24733(5) 0.62511(10) 0.0337(3) Uani 1 1 d . .
O2 O 0.04515(12) 0.08790(5) 0.39994(9) 0.0313(3) Uani 1 1 d . .
O3 O 0.26748(11) 0.10141(5) 0.40274(9) 0.0251(3) Uani 1 1 d . .
O4 O -0.14577(11) 0.05154(5) 0.45153(9) 0.0274(3) Uani 1 1 d . .
O5 O -0.27094(13) -0.06754(6) 0.38917(11) 0.0408(4) Uani 1 1 d . .
O6 O 0.47314(12) 0.01527(6) 0.33133(11) 0.0396(4) Uani 1 1 d . .
O7 O -0.13102(10) 0.08379(5) -0.00877(9) 0.0214(3) Uani 1 1 d . .
O8 O 0.28342(10) 0.20051(5) 0.23309(8) 0.0185(3) Uani 1 1 d . .
O200 O 0.49537(16) -0.08978(9) 0.37197(16) 0.0630(6) Uani 1 1 d D .
H201 H 0.5767(18) -0.0908(18) 0.370(3) 0.151(18) Uiso 1 1 d D .
H200 H 0.485(4) -0.0524(8) 0.374(3) 0.137(17) Uiso 1 1 d D .
H101 H 0.217(2) 0.0348(9) 0.3198(15) 0.034(6) Uiso 1 1 d . .
H100 H -0.069(2) 0.0016(9) 0.3552(16) 0.038(6) Uiso 1 1 d . .

loop_
_atom_site_aniso_label
_atom_site_aniso_U_11
_atom_site_aniso_U_22
_atom_site_aniso_U_33
_atom_site_aniso_U_23
_atom_site_aniso_U_13
_atom_site_aniso_U_12
C1 0.0257(10) 0.0297(11) 0.0146(9) 0.0054(8) 0.0006(7) 0.0057(8)
C2 0.0234(10) 0.0388(12) 0.0238(10) 0.0066(9) 0.0023(8) 0.0017(9)
C3 0.0255(10) 0.0388(12) 0.0227(10) 0.0080(9) 0.0069(8) 0.0124(9)
C4 0.0308(11) 0.0306(11) 0.0215(10) 0.0038(8) 0.0022(8) 0.0111(9)
C5 0.0353(11) 0.0190(10) 0.0283(10) -0.0029(8) -0.0008(9) -0.0003(8)
C6 0.0308(11) 0.0248(11) 0.0364(12) -0.0021(9) -0.0012(9) -0.0059(9)
C7 0.0260(10) 0.0240(10) 0.0334(11) 0.0011(9) 0.0036(8) -0.0025(8)
C8 0.0282(10) 0.0189(9) 0.0217(9) 0.0015(8) 0.0015(8) 0.0016(8)
C9 0.0349(11) 0.0223(10) 0.0167(9) 0.0047(8) 0.0018(8) 0.0064(8)
C10 0.0253(10) 0.0248(10) 0.0164(9) 0.0035(8) 0.0010(7) 0.0034(8)
C11 0.0239(9) 0.0273(10) 0.0164(9) 0.0051(8) 0.0002(7) 0.0041(8)
C12 0.0270(10) 0.0284(10) 0.0150(9) 0.0059(8) 0.0018(7) 0.0073(8)
C13 0.0301(10) 0.0202(10) 0.0200(9) 0.0046(8) 0.0016(8) 0.0032(8)
C14 0.0266(10) 0.0190(9) 0.0190(9) 0.0031(7) -0.0001(7) 0.0011(8)
C15 0.0236(10) 0.0283(11) 0.0268(10) -0.0003(8) 0.0058(8) -0.0014(8)
C16 0.0255(10) 0.0303(11) 0.0215(10) 0.0019(8) 0.0045(8) 0.0016(8)
C17 0.0324(11) 0.0283(11) 0.0249(10) -0.0054(8) -0.0045(8) 0.0102(9)
C18 0.0389(12) 0.0197(10) 0.0232(10) -0.0005(8) -0.0069(8) 0.0068(8)
C19 0.0344(11) 0.0206(10) 0.0262(10) -0.0025(8) 0.0008(8) -0.0036(8)
C20 0.0442(13) 0.0243(11) 0.0377(12) 0.0007(9) 0.0057(10) -0.0094(9)
C21 0.0288(11) 0.0302(11) 0.0273(11) 0.0126(9) -0.0020(8) -0.0063(9)
C22 0.0280(11) 0.0364(12) 0.0271(11) 0.0091(9) 0.0054(8) -0.0032(9)
C23 0.0247(9) 0.0183(9) 0.0160(9) 0.0001(7) 0.0012(7) 0.0020(7)
C24 0.0194(9) 0.0171(9) 0.0158(8) 0.0007(7) 0.0013(7) -0.0012(7)
C25 0.0149(8) 0.0164(9) 0.0156(8) -0.0035(7) 0.0008(6) 0.0030(7)
C26 0.0151(8) 0.0162(9) 0.0175(9) -0.0020(7) 0.0017(7) 0.0030(7)
C27 0.0203(9) 0.0199(9) 0.0185(9) -0.0010(7) -0.0023(7) 0.0027(7)
C28 0.0236(9) 0.0239(10) 0.0175(9) 0.0049(8) 0.0005(7) 0.0055(8)
C29 0.0228(9) 0.0194(9) 0.0246(10) 0.0040(8) 0.0055(7) 0.0021(7)
C30 0.0161(8) 0.0189(9) 0.0217(9) -0.0011(7) 0.0015(7) -0.0002(7)
C31 0.0137(8) 0.0160(9) 0.0158(8) -0.0017(7) 0.0018(6) 0.0043(6)
C32 0.0141(8) 0.0144(8) 0.0153(8) -0.0003(7) 0.0003(6) -0.0009(6)
C33 0.0137(8) 0.0172(9) 0.0139(8) 0.0022(7) 0.0008(6) 0.0006(7)
C34 0.0173(8) 0.0142(8) 0.0146(8) 0.0014(7) 0.0029(6) -0.0002(7)
C35 0.0150(8) 0.0183(9) 0.0163(9) 0.0005(7) 0.0000(7) -0.0024(7)
C36 0.0155(8) 0.0200(9) 0.0154(8) 0.0044(7) 0.0028(7) 0.0015(7)
C37 0.0193(9) 0.0177(9) 0.0186(9) -0.0021(7) 0.0037(7) 0.0031(7)
C38 0.0175(9) 0.0204(9) 0.0157(9) -0.0015(7) -0.0001(7) -0.0009(7)
C39 0.0150(8) 0.0234(10) 0.0259(10) 0.0021(8) 0.0034(7) -0.0004(7)
C40 0.0271(11) 0.0341(12) 0.0299(11) 0.0020(9) -0.0030(8) -0.0021(9)
C41 0.0178(9) 0.0285(10) 0.0242(10) -0.0030(8) 0.0036(7) 0.0045(8)
C42 0.0360(12) 0.0252(11) 0.0305(11) -0.0021(9) 0.0051(9) 0.0063(9)
C43 0.0159(8) 0.0146(8) 0.0139(8) 0.0007(7) 0.0010(6) 0.0008(6)
C44 0.0129(8) 0.0162(9) 0.0161(8) 0.0029(7) 0.0014(6) 0.0011(6)
C45 0.0167(8) 0.0166(9) 0.0170(9) -0.0006(7) -0.0007(7) -0.0020(7)
C46 0.0187(9) 0.0162(9) 0.0137(8) 0.0002(7) 0.0021(7) 0.0002(7)
C47 0.0143(8) 0.0219(9) 0.0239(9) -0.0013(8) 0.0046(7) 0.0008(7)
C48 0.0140(8) 0.0187(9) 0.0211(9) -0.0023(7) -0.0013(7) -0.0020(7)
C49 0.0206(9) 0.0258(10) 0.0202(9) -0.0080(8) -0.0001(7) 0.0018(8)
C50 0.0257(10) 0.0257(11) 0.0409(12) -0.0022(9) 0.0011(9) -0.0018(8)
C51 0.0214(9) 0.0236(10) 0.0228(10) -0.0054(8) 0.0066(7) 0.0018(8)
C52 0.0219(10) 0.0274(11) 0.0334(11) 0.0005(9) 0.0038(8) 0.0027(8)
N1 0.0367(10) 0.0273(10) 0.0283(9) -0.0008(7) 0.0069(8) -0.0109(8)
N2 0.0263(9) 0.0259(9) 0.0239(8) -0.0029(7) 0.0009(7) 0.0055(7)
N3 0.0285(8) 0.0162(8) 0.0183(8) 0.0016(6) -0.0009(6) 0.0011(6)
N4 0.0145(7) 0.0143(7) 0.0143(7) 0.0000(6) 0.0002(5) -0.0010(6)
N5 0.0171(7) 0.0228(8) 0.0203(8) -0.0056(6) 0.0041(6) 0.0006(6)
N6 0.0138(7) 0.0208(8) 0.0254(8) -0.0010(6) 0.0027(6) 0.0016(6)
O1 0.0459(9) 0.0258(8) 0.0309(8) -0.0048(6) 0.0118(7) 0.0031(7)
O2 0.0286(8) 0.0373(8) 0.0288(8) -0.0140(7) 0.0064(6) -0.0037(6)
O3 0.0237(7) 0.0240(7) 0.0277(7) -0.0062(6) 0.0037(5) 0.0001(5)
O4 0.0253(7) 0.0321(8) 0.0252(7) -0.0004(6) 0.0049(6) -0.0058(6)
O5 0.0367(9) 0.0332(9) 0.0525(10) 0.0113(7) 0.0042(7) -0.0124(7)
O6 0.0261(8) 0.0447(10) 0.0490(10) -0.0115(8) 0.0083(7) 0.0054(7)
O7 0.0203(6) 0.0203(7) 0.0224(7) -0.0010(5) -0.0034(5) -0.0037(5)
O8 0.0128(6) 0.0211(6) 0.0213(6) -0.0074(5) 0.0006(5) -0.0004(5)
O200 0.0313(10) 0.0710(15) 0.0857(15) 0.0334(12) 0.0018(10) 0.0019(9)

loop_
_atom_type_symbol
_atom_type_description
_atom_type_scat_dispersion_real
_atom_type_scat_dispersion_imag
_atom_type_scat_source
C C 0.0033 0.0016 'International Tables Vol C Tables 4.2.6.8 and 6.1.1.4'
H H 0.0000 0.0000 'International Tables Vol C Tables 4.2.6.8 and 6.1.1.4'
N N 0.0061 0.0033 'International Tables Vol C Tables 4.2.6.8 and 6.1.1.4'
O O 0.0106 0.0060 'International Tables Vol C Tables 4.2.6.8 and 6.1.1.4'

loop_
_geom_angle_atom_site_label_1
_geom_angle_atom_site_label_2
_geom_angle_atom_site_label_3
_geom_angle
O4 C1 C2 121.48(18)
O4 C1 C11 118.40(16)
C2 C1 C11 120.11(18)
C3 C2 C1 120.63(19)
C3 C2 H2 119.7
C1 C2 H2 119.7
C2 C3 C4 120.21(18)
C2 C3 H3 119.9
C4 C3 H3 119.9
C3 C4 C12 119.69(19)
C3 C4 H4 120.2
C12 C4 H4 120.2
C6 C5 C13 120.27(19)
C6 C5 H5 119.9
C13 C5 H5 119.9
C5 C6 C7 119.98(19)
C5 C6 H6 120.0
C7 C6 H6 120.0
C6 C7 C8 120.85(19)
C6 C7 H7 119.6
C8 C7 H7 119.6
O3 C8 C7 121.43(17)
O3 C8 C14 118.32(17)
C7 C8 C14 120.25(17)
O1 C9 C13 120.63(19)
O1 C9 C12 120.50(18)
C13 C9 C12 118.79(17)
O2 C10 C14 121.63(17)
O2 C10 C11 120.80(17)
C14 C10 C11 117.56(16)
C1 C11 C12 117.80(17)
C1 C11 C10 122.05(17)
C12 C11 C10 120.15(17)
C4 C12 C11 121.51(19)
C4 C12 C9 117.59(18)
C11 C12 C9 120.85(17)
C5 C13 C14 121.44(18)
C5 C13 C9 117.73(17)
C14 C13 C9 120.81(17)
C8 C14 C13 117.22(17)
C8 C14 C10 122.23(17)
C13 C14 C10 120.52(17)
O3 C15 C16 110.22(15)
O3 C15 H15A 109.6
C16 C15 H15A 109.6
O3 C15 H15B 109.6
C16 C15 H15B 109.6
H15A C15 H15B 108.1
O6 C16 N2 123.80(19)
O6 C16 C15 117.98(18)
N2 C16 C15 118.22(17)
N2 C17 C18 112.75(16)
N2 C17 H17A 109.0
C18 C17 H17A 109.0
N2 C17 H17B 109.0
C18 C17 H17B 109.0
H17A C17 H17B 107.8
N3 C18 C17 114.89(16)
N3 C18 H18A 108.5
C17 C18 H18A 108.5
N3 C18 H18B 108.5
C17 C18 H18B 108.5
H18A C18 H18B 107.5
N3 C19 C20 112.81(16)
N3 C19 H19A 109.0
C20 C19 H19A 109.0
N3 C19 H19B 109.0
C20 C19 H19B 109.0
H19A C19 H19B 107.8
N1 C20 C19 110.27(17)
N1 C20 H20A 109.6
C19 C20 H20A 109.6
N1 C20 H20B 109.6
C19 C20 H20B 109.6
H20A C20 H20B 108.1
O5 C21 N1 123.0(2)
O5 C21 C22 119.18(19)
N1 C21 C22 117.83(18)
O4 C22 C21 109.85(16)
O4 C22 H22A 109.7
C21 C22 H22A 109.7
O4 C22 H22B 109.7
C21 C22 H22B 109.7
H22A C22 H22B 108.2
N3 C23 C24 109.75(14)
N3 C23 H23A 109.7
C24 C23 H23A 109.7
N3 C23 H23B 109.7
C24 C23 H23B 109.7
H23A C23 H23B 108.2
N4 C24 C23 112.11(14)
N4 C24 H24A 109.2
C23 C24 H24A 109.2
N4 C24 H24B 109.2
C23 C24 H24B 109.2
H24A C24 H24B 107.9
O7 C25 N4 125.01(16)
O7 C25 C26 128.55(15)
N4 C25 C26 106.44(14)
C31 C26 C27 121.01(16)
C31 C26 C25 108.37(15)
C27 C26 C25 130.62(16)
C28 C27 C26 118.26(17)
C28 C27 H27 120.9
C26 C27 H27 120.9
C27 C28 C29 120.44(17)
C27 C28 H28 119.8
C29 C28 H28 119.8
C30 C29 C28 121.04(17)
C30 C29 H29 119.5
C28 C29 H29 119.5
C31 C30 C29 118.10(17)
C31 C30 H30 121.0
C29 C30 H30 121.0
C30 C31 C26 121.14(16)
C30 C31 C32 128.41(15)
C26 C31 C32 110.44(15)
N4 C32 C43 110.81(13)
N4 C32 C33 112.70(13)
C43 C32 C33 109.71(13)
N4 C32 C31 100.40(13)
C43 C32 C31 110.84(13)
C33 C32 C31 112.12(14)
C34 C33 C38 116.56(15)
C34 C33 C32 121.06(15)
C38 C33 C32 122.33(15)
C33 C34 O8 122.98(15)
C33 C34 C35 122.34(16)
O8 C34 C35 114.66(14)
C34 C35 C36 120.71(16)
C34 C35 H35 119.6
C36 C35 H35 119.6
N6 C36 C35 121.77(16)
N6 C36 C37 121.10(16)
C35 C36 C37 117.08(15)
C38 C37 C36 120.62(16)
C38 C37 H37 119.7
C36 C37 H37 119.7
C37 C38 C33 122.60(16)
C37 C38 H38 118.7
C33 C38 H38 118.7
N6 C39 C40 114.76(15)
N6 C39 H39A 108.6
C40 C39 H39A 108.6
N6 C39 H39B 108.6
C40 C39 H39B 108.6
H39A C39 H39B 107.6
C39 C40 H40A 109.5
C39 C40 H40B 109.5
H40A C40 H40B 109.5
C39 C40 H40C 109.5
H40A C40 H40C 109.5
H40B C40 H40C 109.5
N6 C41 C42 114.11(15)
N6 C41 H41A 108.7
C42 C41 H41A 108.7
N6 C41 H41B 108.7
C42 C41 H41B 108.7
H41A C41 H41B 107.6
C41 C42 H42A 109.5
C41 C42 H42B 109.5
H42A C42 H42B 109.5
C41 C42 H42C 109.5
H42A C42 H42C 109.5
H42B C42 H42C 109.5
C44 C43 C48 116.19(15)
C44 C43 C32 121.72(15)
C48 C43 C32 121.90(15)
C45 C44 O8 115.32(14)
C45 C44 C43 122.67(15)
O8 C44 C43 122.01(15)
C44 C45 C46 120.65(15)
C44 C45 H45 119.7
C46 C45 H45 119.7
N5 C46 C45 121.62(15)
N5 C46 C47 121.47(15)
C45 C46 C47 116.88(15)
C48 C47 C46 120.68(16)
C48 C47 H47 119.7
C46 C47 H47 119.7
C47 C48 C43 122.84(16)
C47 C48 H48 118.6
C43 C48 H48 118.6
N5 C49 C50 114.68(15)
N5 C49 H49A 108.6
C50 C49 H49A 108.6
N5 C49 H49B 108.6
C50 C49 H49B 108.6
H49A C49 H49B 107.6
C49 C50 H50A 109.5
C49 C50 H50B 109.5
H50A C50 H50B 109.5
C49 C50 H50C 109.5
H50A C50 H50C 109.5
H50B C50 H50C 109.5
N5 C51 C52 115.51(16)
N5 C51 H51A 108.4
C52 C51 H51A 108.4
N5 C51 H51B 108.4
C52 C51 H51B 108.4
H51A C51 H51B 107.5
C51 C52 H52A 109.5
C51 C52 H52B 109.5
H52A C52 H52B 109.5
C51 C52 H52C 109.5
H52A C52 H52C 109.5
H52B C52 H52C 109.5
C21 N1 C20 120.81(18)
C21 N1 H100 118.6(15)
C20 N1 H100 120.5(15)
C16 N2 C17 120.23(17)
C16 N2 H101 116.0(15)
C17 N2 H101 123.2(15)
C23 N3 C19 110.46(14)
C23 N3 C18 113.63(15)
C19 N3 C18 109.54(15)
C25 N4 C24 122.57(14)
C25 N4 C32 114.23(14)
C24 N4 C32 122.68(13)
C46 N5 C49 120.37(14)
C46 N5 C51 120.30(15)
C49 N5 C51 116.65(14)
C36 N6 C39 120.94(15)
C36 N6 C41 121.70(15)
C39 N6 C41 117.32(14)
C8 O3 C15 116.16(15)
C1 O4 C22 118.93(15)
C34 O8 C44 118.04(13)
H201 O200 H200 99(4)

loop_
_geom_bond_atom_site_label_1
_geom_bond_atom_site_label_2
_geom_bond_distance
C1 O4 1.365(2)
C1 C2 1.403(3)
C1 C11 1.408(3)
C2 C3 1.383(3)
C2 H2 0.9300
C3 C4 1.384(3)
C3 H3 0.9300
C4 C12 1.393(3)
C4 H4 0.9300
C5 C6 1.371(3)
C5 C13 1.388(3)
C5 H5 0.9300
C6 C7 1.377(3)
C6 H6 0.9300
C7 C8 1.399(3)
C7 H7 0.9300
C8 O3 1.360(2)
C8 C14 1.409(3)
C9 O1 1.228(2)
C9 C13 1.478(3)
C9 C12 1.484(3)
C10 O2 1.222(2)
C10 C14 1.498(3)
C10 C11 1.506(3)
C11 C12 1.409(3)
C13 C14 1.411(3)
C15 O3 1.429(2)
C15 C16 1.498(3)
C15 H15A 0.9700
C15 H15B 0.9700
C16 O6 1.233(2)
C16 N2 1.335(3)
C17 N2 1.463(2)
C17 C18 1.509(3)
C17 H17A 0.9700
C17 H17B 0.9700
C18 N3 1.473(2)
C18 H18A 0.9700
C18 H18B 0.9700
C19 N3 1.469(2)
C19 C20 1.510(3)
C19 H19A 0.9700
C19 H19B 0.9700
C20 N1 1.456(3)
C20 H20A 0.9700
C20 H20B 0.9700
C21 O5 1.230(2)
C21 N1 1.330(3)
C21 C22 1.503(3)
C22 O4 1.423(2)
C22 H22A 0.9700
C22 H22B 0.9700
C23 N3 1.462(2)
C23 C24 1.523(2)
C23 H23A 0.9700
C23 H23B 0.9700
C24 N4 1.454(2)
C24 H24A 0.9700
C24 H24B 0.9700
C25 O7 1.231(2)
C25 N4 1.359(2)
C25 C26 1.488(2)
C26 C31 1.385(2)
C26 C27 1.392(2)
C27 C28 1.388(3)
C27 H27 0.9300
C28 C29 1.396(3)
C28 H28 0.9300
C29 C30 1.391(2)
C29 H29 0.9300
C30 C31 1.383(2)
C30 H30 0.9300
C31 C32 1.525(2)
C32 N4 1.481(2)
C32 C43 1.514(2)
C32 C33 1.520(2)
C33 C34 1.385(2)
C33 C38 1.394(2)
C34 O8 1.386(2)
C34 C35 1.394(2)
C35 C36 1.402(2)
C35 H35 0.9300
C36 N6 1.382(2)
C36 C37 1.413(2)
C37 C38 1.380(2)
C37 H37 0.9300
C38 H38 0.9300
C39 N6 1.456(2)
C39 C40 1.515(3)
C39 H39A 0.9700
C39 H39B 0.9700
C40 H40A 0.9600
C40 H40B 0.9600
C40 H40C 0.9600
C41 N6 1.467(2)
C41 C42 1.523(3)
C41 H41A 0.9700
C41 H41B 0.9700
C42 H42A 0.9600
C42 H42B 0.9600
C42 H42C 0.9600
C43 C44 1.389(2)
C43 C48 1.395(2)
C44 C45 1.385(2)
C44 O8 1.3888(19)
C45 C46 1.408(2)
C45 H45 0.9300
C46 N5 1.379(2)
C46 C47 1.415(2)
C47 C48 1.375(2)
C47 H47 0.9300
C48 H48 0.9300
C49 N5 1.461(2)
C49 C50 1.521(3)
C49 H49A 0.9700
C49 H49B 0.9700
C50 H50A 0.9600
C50 H50B 0.9600
C50 H50C 0.9600
C51 N5 1.467(2)
C51 C52 1.527(3)
C51 H51A 0.9700
C51 H51B 0.9700
C52 H52A 0.9600
C52 H52B 0.9600
C52 H52C 0.9600
N1 H100 0.92(2)
N2 H101 0.88(2)
O200 H201 0.952(19)
O200 H200 0.991(19)
